data_7244960
loop_
_publ_author_name
'Lazi\'c, Anita'
'Radovanovi\'c, Lidija'
'Gak Simi\'c, Kristina'
'Rogan, Jelena'
'Janji\'c, Goran'
'Tri\<sovi\'c, Nemanja'
'\/Dor\/devi\'c, Ivana'

_publ_section_title
;
 Unravelling conformational and crystal packing preferences of
 cyclohexane-5-spirohydantoin derivatives incorporating a halogenated
 benzoyl group
;
_journal_name_full CrystEngComm
_journal_paper_doi 10.1039/D2CE00376G
_journal_year 2022
_chemical_formula_moiety 'C15 H15 Cl N2 O3'
_chemical_formula_sum 'C15 H15 Cl N2 O3'
_chemical_formula_weight 306.74
_space_group_IT_number 2
_space_group_name_Hall '-P 1'
_space_group_name_H-M_alt 'P -1'
_symmetry_cell_setting triclinic
_symmetry_space_group_name_Hall '-P 1'
_symmetry_space_group_name_H-M 'P -1'
_atom_sites_solution_hydrogens geom
_atom_sites_solution_primary direct
_atom_sites_solution_secondary direct
_audit_creation_method 'WinGX routine CIF_UPDATE'
_audit_update_record
;
2022-03-04 deposited with the CCDC.	2022-04-21 downloaded from the CCDC.
;
_cell_angle_alpha 108.19(3)
_cell_angle_beta 99.76(3)
_cell_angle_gamma 104.73(3)
_cell_formula_units_Z 2
_cell_length_a 6.2836(13)
_cell_length_b 10.928(2)
_cell_length_c 12.159(2)
_cell_measurement_reflns_used 2201
_cell_measurement_temperature 293(2)
_cell_measurement_theta_max 25.2780
_cell_measurement_theta_min 3.2340
_cell_volume 738.4(3)
_computing_cell_refinement CrysAlisPro
_computing_data_collection CrysAlisPro
_computing_data_reduction CrysAlisPro
_computing_molecular_graphics 'Ortep for Windows (Farrugia, 2012)'
_computing_publication_material 'WinGX publication routines (Farrugia, 2012)'
_computing_structure_refinement 'SHELXL-2018/3 (Sheldrick, 2018)'
_computing_structure_solution 'SIR-2014 (Burla et al., 2014)'
_diffrn_ambient_temperature 293(2)
_diffrn_detector_area_resol_mean 16.3280
_diffrn_measured_fraction_theta_full 0.999
_diffrn_measured_fraction_theta_max 0.999
_diffrn_measurement_device_type 'Xcalibur, Sapphire3, Gemini'
_diffrn_measurement_method '\w scans'
_diffrn_radiation_monochromator graphite
_diffrn_radiation_source 'Enhance (Mo) X-ray Source'
_diffrn_radiation_type MoK\a
_diffrn_radiation_wavelength 0.71073
_diffrn_reflns_av_R_equivalents 0.0272
_diffrn_reflns_av_sigmaI/netI 0.0291
_diffrn_reflns_limit_h_max 7
_diffrn_reflns_limit_h_min -7
_diffrn_reflns_limit_k_max 13
_diffrn_reflns_limit_k_min -13
_diffrn_reflns_limit_l_max 14
_diffrn_reflns_limit_l_min -14
_diffrn_reflns_number 9756
_diffrn_reflns_theta_full 25.242
_diffrn_reflns_theta_max 25.349
_diffrn_reflns_theta_min 3.242
_diffrn_standards_decay_% 0
_exptl_absorpt_coefficient_mu 0.27
_exptl_absorpt_correction_T_max 1.000
_exptl_absorpt_correction_T_min 0.98944
_exptl_absorpt_correction_type multi-scan
_exptl_absorpt_process_details
;
CrysAlisPro 1.171.39.46 (Rigaku Oxford Diffraction, 2018)
Empirical absorption correction using spherical harmonics,
 implemented in SCALE3 ABSPACK scaling algorithm.
;
_exptl_crystal_colour colourless
_exptl_crystal_density_diffrn 1.38
_exptl_crystal_density_method 'not measured'
_exptl_crystal_description prismatic
_exptl_crystal_F_000 320
_exptl_crystal_size_max 0.50
_exptl_crystal_size_mid 0.35
_exptl_crystal_size_min 0.14
_refine_diff_density_max 0.241
_refine_diff_density_min -0.216
_refine_diff_density_rms 0.036
_refine_ls_extinction_method none
_refine_ls_goodness_of_fit_ref 1.031
_refine_ls_hydrogen_treatment constr
_refine_ls_matrix_type full
_refine_ls_number_parameters 190
_refine_ls_number_reflns 2707
_refine_ls_number_restraints 0
_refine_ls_restrained_S_all 1.031
_refine_ls_R_factor_all 0.0821
_refine_ls_R_factor_gt 0.0548
_refine_ls_shift/su_max 0.000
_refine_ls_shift/su_mean 0.000
_refine_ls_structure_factor_coef Fsqd
_refine_ls_weighting_details 'calc w=1/[\s^2^(Fo^2^)+(0.0457P)^2^+0.3053P] where P=(Fo^2^+2Fc^2^)/3'
_refine_ls_weighting_scheme calc
_refine_ls_wR_factor_gt 0.1157
_refine_ls_wR_factor_ref 0.1288
_reflns_number_gt 1954
_reflns_number_total 2707
_reflns_threshold_expression 'I > 2\s(I)'
_cod_data_source_file d2ce00376g2.cif
_cod_data_source_block 1
_cod_database_code 7244960

loop_
_symmetry_equiv_pos_as_xyz
'x, y, z'
'-x, -y, -z'

loop_
_atom_site_label
_atom_site_type_symbol
_atom_site_fract_x
_atom_site_fract_y
_atom_site_fract_z
_atom_site_U_iso_or_equiv
_atom_site_adp_type
_atom_site_occupancy
_atom_site_symmetry_multiplicity
_atom_site_calc_flag
_atom_site_refinement_flags
_atom_site_disorder_assembly
_atom_site_disorder_group
C2 C 1.0040(4) 0.8153(2) 1.4115(2) 0.0533(6) Uani 1 1 d . . .
C4 C 1.1903(5) 0.6735(2) 1.4534(2) 0.0636(7) Uani 1 1 d . . .
C5 C 1.2505(4) 0.7978(2) 1.5678(2) 0.0516(6) Uani 1 1 d . . .
C6 C 1.5068(5) 0.8737(3) 1.6065(3) 0.0743(8) Uani 1 1 d . . .
H6A H 1.588628 0.812542 1.61835 0.089 Uiso 1 1 calc R U .
H6B H 1.549701 0.902277 1.543226 0.089 Uiso 1 1 calc R U .
C7 C 1.5757(5) 0.9977(3) 1.7219(3) 0.0866(10) Uani 1 1 d . . .
H7A H 1.740178 1.041067 1.745594 0.104 Uiso 1 1 calc R U .
H7B H 1.505052 1.06278 1.708178 0.104 Uiso 1 1 calc R U .
C8 C 1.5042(7) 0.9589(3) 1.8211(3) 0.0986(11) Uani 1 1 d . . .
H8A H 1.542986 1.040279 1.892518 0.118 Uiso 1 1 calc R U .
H8B H 1.586109 0.900747 1.840253 0.118 Uiso 1 1 calc R U .
C9 C 1.2502(7) 0.8846(4) 1.7844(3) 0.0995(11) Uani 1 1 d . . .
H9A H 1.16879 0.946256 1.773457 0.119 Uiso 1 1 calc R U .
H9B H 1.209064 0.856368 1.848209 0.119 Uiso 1 1 calc R U .
C10 C 1.1773(6) 0.7599(3) 1.6685(3) 0.0819(9) Uani 1 1 d . . .
H10A H 1.244959 0.693578 1.681919 0.098 Uiso 1 1 calc R U .
H10B H 1.012385 0.718348 1.645255 0.098 Uiso 1 1 calc R U .
C11 C 0.9878(5) 0.6100(2) 1.2386(2) 0.0607(7) Uani 1 1 d . . .
C12 C 0.7587(4) 0.5097(2) 1.1808(2) 0.0510(6) Uani 1 1 d . . .
C13 C 0.7114(5) 0.4265(2) 1.0609(2) 0.0622(7) Uani 1 1 d . . .
H13 H 0.823787 0.436729 1.020447 0.075 Uiso 1 1 calc R U .
C14 C 0.5011(5) 0.3294(3) 1.0015(2) 0.0681(7) Uani 1 1 d . . .
H14 H 0.469546 0.274118 0.921134 0.082 Uiso 1 1 calc R U .
C15 C 0.3387(5) 0.3155(3) 1.0625(3) 0.0670(7) Uani 1 1 d . . .
C16 C 0.3802(5) 0.3971(3) 1.1808(3) 0.0680(7) Uani 1 1 d . . .
H16 H 0.266685 0.386452 1.22051 0.082 Uiso 1 1 calc R U .
C17 C 0.5905(4) 0.4945(2) 1.2400(2) 0.0581(7) Uani 1 1 d . . .
H17 H 0.619853 0.55037 1.320038 0.07 Uiso 1 1 calc R U .
N1 N 1.1209(3) 0.87515(18) 1.52673(17) 0.0555(5) Uani 1 1 d . . .
H1 H 1.119888 0.952713 1.572776 0.067 Uiso 1 1 calc R U .
N3 N 1.0411(3) 0.69006(18) 1.36658(17) 0.0555(5) Uani 1 1 d . . .
O1 O 0.8845(3) 0.85490(17) 1.35087(16) 0.0744(6) Uani 1 1 d . . .
O2 O 1.2592(4) 0.5780(2) 1.43895(19) 0.1010(8) Uani 1 1 d . . .
O3 O 1.1386(4) 0.6285(2) 1.19096(19) 0.0973(7) Uani 1 1 d . . .
Cl1 Cl 0.07436(14) 0.19150(10) 0.98779(8) 0.1080(4) Uani 1 1 d . . .

loop_
_atom_site_aniso_label
_atom_site_aniso_U_11
_atom_site_aniso_U_22
_atom_site_aniso_U_33
_atom_site_aniso_U_23
_atom_site_aniso_U_13
_atom_site_aniso_U_12
C2 0.0630(15) 0.0405(12) 0.0499(15) 0.0057(11) 0.0105(12) 0.0233(11)
C4 0.0863(19) 0.0450(13) 0.0627(17) 0.0166(12) 0.0193(15) 0.0320(13)
C5 0.0671(15) 0.0420(12) 0.0495(14) 0.0175(11) 0.0143(12) 0.0244(11)
C6 0.0649(17) 0.086(2) 0.075(2) 0.0306(17) 0.0151(15) 0.0323(15)
C7 0.0731(19) 0.081(2) 0.079(2) 0.0211(18) -0.0089(16) 0.0120(16)
C8 0.130(3) 0.084(2) 0.063(2) 0.0177(18) -0.007(2) 0.037(2)
C9 0.151(3) 0.100(2) 0.056(2) 0.0339(19) 0.044(2) 0.039(2)
C10 0.108(2) 0.0689(18) 0.072(2) 0.0346(16) 0.0286(18) 0.0207(17)
C11 0.0862(19) 0.0445(13) 0.0512(16) 0.0088(12) 0.0260(14) 0.0274(14)
C12 0.0725(16) 0.0383(12) 0.0455(14) 0.0125(10) 0.0171(12) 0.0268(12)
C13 0.0845(19) 0.0506(14) 0.0499(15) 0.0109(12) 0.0268(14) 0.0238(14)
C14 0.092(2) 0.0547(15) 0.0464(16) 0.0055(12) 0.0151(15) 0.0244(15)
C15 0.0727(17) 0.0607(16) 0.0592(18) 0.0129(14) 0.0084(14) 0.0262(14)
C16 0.0706(18) 0.0692(17) 0.0653(19) 0.0194(15) 0.0252(14) 0.0275(15)
C17 0.0778(18) 0.0542(14) 0.0447(15) 0.0115(12) 0.0203(13) 0.0320(14)
N1 0.0748(13) 0.0398(10) 0.0437(12) 0.0026(9) 0.0033(10) 0.0298(10)
N3 0.0746(13) 0.0402(10) 0.0452(12) 0.0036(9) 0.0114(10) 0.0269(10)
O1 0.0982(14) 0.0596(10) 0.0525(11) 0.0011(9) -0.0065(10) 0.0469(10)
O2 0.159(2) 0.0689(12) 0.0847(15) 0.0164(11) 0.0190(14) 0.0782(14)
O3 0.0996(16) 0.0872(15) 0.0713(14) -0.0018(11) 0.0397(13) 0.0035(12)
Cl1 0.0785(6) 0.1071(7) 0.0917(7) 0.0049(5) 0.0038(5) 0.0065(5)

loop_
_atom_type_symbol
_atom_type_description
_atom_type_scat_dispersion_real
_atom_type_scat_dispersion_imag
_atom_type_scat_source
C C 0.0033 0.0016 'International Tables Vol C Tables 4.2.6.8 and 6.1.1.4'
H H 0.0000 0.0000 'International Tables Vol C Tables 4.2.6.8 and 6.1.1.4'
N N 0.0061 0.0033 'International Tables Vol C Tables 4.2.6.8 and 6.1.1.4'
O O 0.0106 0.0060 'International Tables Vol C Tables 4.2.6.8 and 6.1.1.4'

loop_
_geom_angle_atom_site_label_1
_geom_angle_atom_site_label_2
_geom_angle_atom_site_label_3
_geom_angle
_geom_angle_site_symmetry_1
_geom_angle_site_symmetry_3
_geom_angle_publ_flag
O1 C2 N1 129.5(2) . . ?
O1 C2 N3 123.3(2) . . ?
N1 C2 N3 107.2(2) . . ?
O2 C4 N3 125.5(2) . . ?
O2 C4 C5 127.4(3) . . ?
N3 C4 C5 107.04(19) . . ?
N1 C5 C10 112.2(2) . . ?
N1 C5 C4 100.88(19) . . ?
C10 C5 C4 111.9(2) . . ?
N1 C5 C6 111.6(2) . . ?
C10 C5 C6 110.1(2) . . ?
C4 C5 C6 109.8(2) . . ?
C7 C6 C5 111.7(2) . . ?
C7 C6 H6A 109.3 . . ?
C5 C6 H6A 109.3 . . ?
C7 C6 H6B 109.3 . . ?
C5 C6 H6B 109.3 . . ?
H6A C6 H6B 107.9 . . ?
C8 C7 C6 111.1(3) . . ?
C8 C7 H7A 109.4 . . ?
C6 C7 H7A 109.4 . . ?
C8 C7 H7B 109.4 . . ?
C6 C7 H7B 109.4 . . ?
H7A C7 H7B 108 . . ?
C7 C8 C9 110.7(3) . . ?
C7 C8 H8A 109.5 . . ?
C9 C8 H8A 109.5 . . ?
C7 C8 H8B 109.5 . . ?
C9 C8 H8B 109.5 . . ?
H8A C8 H8B 108.1 . . ?
C8 C9 C10 111.8(3) . . ?
C8 C9 H9A 109.3 . . ?
C10 C9 H9A 109.3 . . ?
C8 C9 H9B 109.3 . . ?
C10 C9 H9B 109.3 . . ?
H9A C9 H9B 107.9 . . ?
C5 C10 C9 111.2(2) . . ?
C5 C10 H10A 109.4 . . ?
C9 C10 H10A 109.4 . . ?
C5 C10 H10B 109.4 . . ?
C9 C10 H10B 109.4 . . ?
H10A C10 H10B 108 . . ?
O3 C11 N3 117.0(3) . . ?
O3 C11 C12 125.7(2) . . ?
N3 C11 C12 117.3(2) . . ?
C17 C12 C13 119.3(2) . . ?
C17 C12 C11 123.1(2) . . ?
C13 C12 C11 117.7(2) . . ?
C14 C13 C12 120.8(3) . . ?
C14 C13 H13 119.6 . . ?
C12 C13 H13 119.6 . . ?
C15 C14 C13 118.8(2) . . ?
C15 C14 H14 120.6 . . ?
C13 C14 H14 120.6 . . ?
C14 C15 C16 121.7(3) . . ?
C14 C15 Cl1 118.7(2) . . ?
C16 C15 Cl1 119.6(2) . . ?
C17 C16 C15 119.4(3) . . ?
C17 C16 H16 120.3 . . ?
C15 C16 H16 120.3 . . ?
C16 C17 C12 120.1(2) . . ?
C16 C17 H17 120 . . ?
C12 C17 H17 120 . . ?
C2 N1 C5 113.84(18) . . ?
C2 N1 H1 123.1 . . ?
C5 N1 H1 123.1 . . ?
C4 N3 C2 111.0(2) . . ?
C4 N3 C11 123.13(19) . . ?
C2 N3 C11 123.3(2) . . ?

loop_
_geom_bond_atom_site_label_1
_geom_bond_atom_site_label_2
_geom_bond_distance
_geom_bond_site_symmetry_2
_geom_bond_publ_flag
C2 O1 1.213(3) . ?
C2 N1 1.328(3) . ?
C2 N3 1.401(3) . ?
C4 O2 1.203(3) . ?
C4 N3 1.377(3) . ?
C4 C5 1.517(3) . ?
C5 N1 1.450(3) . ?
C5 C10 1.514(4) . ?
C5 C6 1.524(4) . ?
C6 C7 1.517(4) . ?
C6 H6A 0.97 . ?
C6 H6B 0.97 . ?
C7 C8 1.497(5) . ?
C7 H7A 0.97 . ?
C7 H7B 0.97 . ?
C8 C9 1.509(5) . ?
C8 H8A 0.97 . ?
C8 H8B 0.97 . ?
C9 C10 1.523(4) . ?
C9 H9A 0.97 . ?
C9 H9B 0.97 . ?
C10 H10A 0.97 . ?
C10 H10B 0.97 . ?
C11 O3 1.199(3) . ?
C11 N3 1.457(3) . ?
C11 C12 1.463(4) . ?
C12 C17 1.381(3) . ?
C12 C13 1.388(3) . ?
C13 C14 1.371(4) . ?
C13 H13 0.93 . ?
C14 C15 1.365(4) . ?
C14 H14 0.93 . ?
C15 C16 1.373(4) . ?
C15 Cl1 1.731(3) . ?
C16 C17 1.371(4) . ?
C16 H16 0.93 . ?
C17 H17 0.93 . ?
N1 H1 0.86 . ?
